data_7222535
loop_
_publ_author_name
'Steffen, F.'
'Meyer, G.'

_publ_section_title
;
 (Er14 (C2)2 (N)2)I24 - Iodid mit einem oligomeren, heterointerstitiellen
 Cluster
;
_journal_name_full
;
Zeitschrift fuer Naturforschung, Teil B. Anorganische Chemie, Organische 
Chemie (42,1987-)
;
_journal_page_first 1570
_journal_page_last 1573
_journal_volume 50
_journal_year 1995
_chemical_formula_sum 'C2 Er7 I12 N'
_chemical_name_systematic '(Er7 C2 N) I12'
_space_group_IT_number 2
_symmetry_space_group_name_Hall '-P 1'
_symmetry_space_group_name_H-M 'P -1'
_cell_angle_alpha 101.374
_cell_angle_beta 92.853
_cell_angle_gamma 112.83
_cell_formula_units_Z 2
_cell_length_a 9.663
_cell_length_b 10.27
_cell_length_c 16.62999
_cell_volume 1476.546
_citation_journal_id_ASTM ZNBSEN
_cod_data_source_file Steffen_ZNBSEN_1995_1787.cif
_cod_data_source_block C2Er7I12N1
_cod_original_formula_sum 'C2 Er7 I12 N1'
_cod_database_code 7222535

loop_
_symmetry_equiv_pos_as_xyz
x,y,z
-x,-y,-z

loop_
_atom_site_label
_atom_site_type_symbol
_atom_site_fract_x
_atom_site_fract_y
_atom_site_fract_z
_atom_site_occupancy
_atom_site_U_iso_or_equiv
C1 C-4 0.7546 0.6343 0.765 1 0.0
I8 I-1 0.65981 0.03057 0.9131 1 0.0
I2 I-1 0.79144 0.53346 0.31196 1 0.0
I1 I-1 0.82268 0.15093 0.16295 1 0.0
Er7 Er+3 0.64262 0.45079 0.48039 1 0.0
I4 I-1 0.61082 0.39914 0.04875 1 0.0
I6 I-1 0.95438 0.06111 0.73085 1 0.0
Er3 Er+3 0.93888 0.56766 0.73575 1 0.0
I11 I-1 0.5444 0.14024 0.35029 1 0.0
I10 I-1 0.02486 0.31888 0.4253 1 0.0
Er4 Er+3 0.86855 0.88547 0.85659 1 0.0
Er6 Er+3 0.28025 0.23969 0.34942 1 0.0
I12 I-1 0.9084 0.42729 0.87561 1 0.0
Er2 Er+3 0.51926 0.43102 0.68021 1 0.0
I3 I-1 0.56526 0.75309 0.19678 1 0.0
I7 I-1 0.70553 0.82444 0.46956 1 0.0
I5 I-1 0.87591 0.80186 0.02016 1 0.0
C2 C-2 0.6361 0.6823 0.785 1 0.0
N1 N-3 0.5579 0.5475 0.5849 1 0.0
Er5 Er+3 0.33799 0.45752 0.11322 1 0.0
I9 I-1 0.72972 0.28727 0.6095 1 0.0
Er1 Er+3 0.5499 0.25051 0.1902 1 0.0
